data_1570838
loop_
_publ_author_name
'Xiao, Guowei'
'Ma, Yu-Juan'
'Qi, Zhenhong'
'Fang, Xiaoyu'
'Chen, Tianhong'
'Yan, Dongpeng'

_publ_section_title
;
 A flexible ligand and halogen engineering enable one phosphor-based
 full-color persistent luminescence in hybrid perovskitoids.
;
_journal_issue 10
_journal_name_full 'Chemical science'
_journal_page_first 3625
_journal_page_last 3632
_journal_paper_doi 10.1039/d3sc06845e
_journal_volume 15
_journal_year 2024
_chemical_formula_sum 'C6 H11 Br2 Cd N3 O0'
_chemical_formula_weight 397.40
_space_group_crystal_system monoclinic
_space_group_IT_number 11
_space_group_name_Hall '-P 2yb'
_space_group_name_H-M_alt 'P 1 21/m 1'
_atom_sites_solution_hydrogens geom
_audit_creation_method SHELXL-2016/6
_audit_update_record
;
2023-04-02 deposited with the CCDC.	2024-01-30 downloaded from the CCDC.
;
_cell_angle_alpha 90
_cell_angle_beta 90.782(2)
_cell_angle_gamma 90
_cell_formula_units_Z 2
_cell_length_a 7.2184(2)
_cell_length_b 8.1651(2)
_cell_length_c 8.9205(2)
_cell_measurement_reflns_used 4420
_cell_measurement_temperature 282(2)
_cell_measurement_theta_max 75.5150
_cell_measurement_theta_min 6.0950
_cell_volume 525.72(2)
_computing_cell_refinement 'CrysAlisPro 1.171.40.84a (Rigaku OD, 2020)'
_computing_data_collection 'CrysAlisPro 1.171.40.84a (Rigaku OD, 2020)'
_computing_data_reduction 'CrysAlisPro 1.171.40.84a (Rigaku OD, 2020)'
_computing_structure_refinement 'SHELXL-2016/6 (Sheldrick, 2016)'
_diffrn_ambient_temperature 282(2)
_diffrn_measured_fraction_theta_full 0.999
_diffrn_measured_fraction_theta_max 0.964
_diffrn_measurement_device_type 'XtaLAB Synergy R, DW system, HyPix'
_diffrn_measurement_method '\w scans'
_diffrn_radiation_type CuK\a
_diffrn_radiation_wavelength 1.54178
_diffrn_reflns_av_R_equivalents 0.0400
_diffrn_reflns_av_unetI/netI 0.0271
_diffrn_reflns_Laue_measured_fraction_full 0.999
_diffrn_reflns_Laue_measured_fraction_max 0.964
_diffrn_reflns_limit_h_max 7
_diffrn_reflns_limit_h_min -8
_diffrn_reflns_limit_k_max 10
_diffrn_reflns_limit_k_min -10
_diffrn_reflns_limit_l_max 11
_diffrn_reflns_limit_l_min -11
_diffrn_reflns_number 5187
_diffrn_reflns_point_group_measured_fraction_full 0.999
_diffrn_reflns_point_group_measured_fraction_max 0.964
_diffrn_reflns_theta_full 67.679
_diffrn_reflns_theta_max 75.772
_diffrn_reflns_theta_min 4.958
_diffrn_source 'Rotating-anode X-ray tube'
_exptl_absorpt_coefficient_mu 25.172
_exptl_absorpt_correction_T_max 1.00000
_exptl_absorpt_correction_T_min 0.35913
_exptl_absorpt_correction_type multi-scan
_exptl_absorpt_process_details
;
CrysAlisPro 1.171.40.84a (Rigaku Oxford Diffraction, 2020)
Empirical absorption correction using spherical harmonics,
implemented in SCALE3 ABSPACK scaling algorithm.
;
_exptl_crystal_colour 'clear light yellow'
_exptl_crystal_density_diffrn 2.510
_exptl_crystal_description block
_exptl_crystal_F_000 372
_exptl_crystal_size_max 0.25
_exptl_crystal_size_mid 0.20
_exptl_crystal_size_min 0.15
_refine_diff_density_max 0.844
_refine_diff_density_min -1.529
_refine_diff_density_rms 0.238
_refine_ls_extinction_method none
_refine_ls_goodness_of_fit_ref 1.090
_refine_ls_hydrogen_treatment constr
_refine_ls_matrix_type full
_refine_ls_number_parameters 70
_refine_ls_number_reflns 1137
_refine_ls_number_restraints 0
_refine_ls_restrained_S_all 1.090
_refine_ls_R_factor_all 0.0498
_refine_ls_R_factor_gt 0.0491
_refine_ls_shift/su_max 0.001
_refine_ls_shift/su_mean 0.000
_refine_ls_structure_factor_coef Fsqd
_refine_ls_weighting_details 'w=1/[\s^2^(Fo^2^)+(0.0780P)^2^+2.7175P] where P=(Fo^2^+2Fc^2^)/3'
_refine_ls_weighting_scheme calc
_refine_ls_wR_factor_gt 0.1376
_refine_ls_wR_factor_ref 0.1383
_reflns_Friedel_coverage 0.000
_reflns_number_gt 1108
_reflns_number_total 1137
_reflns_threshold_expression 'I > 2\s(I)'
_cod_data_source_file d3sc06845e2.cif
_cod_data_source_block CdBr_apim2_282K
_cod_depositor_comments 'Adding full bibliography for 1570834--1570839.cif.'
_cod_original_sg_symbol_H-M 'P 21/m'
_cod_database_code 1570838
_shelx_shelxl_version_number 2016/6
_shelx_space_group_comment
;
The symmetry employed for this shelxl refinement is uniquely defined
by the following loop, which should always be used as a source of
symmetry information in preference to the above space-group names.
They are only intended as comments.
;

loop_
_space_group_symop_operation_xyz
'x, y, z'
'-x, y+1/2, -z'
'-x, -y, -z'
'x, -y-1/2, z'

loop_
_atom_site_label
_atom_site_type_symbol
_atom_site_fract_x
_atom_site_fract_y
_atom_site_fract_z
_atom_site_U_iso_or_equiv
_atom_site_adp_type
_atom_site_occupancy
_atom_site_site_symmetry_order
_atom_site_calc_flag
_atom_site_refinement_flags_posn
_atom_site_refinement_flags_adp
_atom_site_refinement_flags_occupancy
_atom_site_disorder_assembly
_atom_site_disorder_group
Cd1 Cd 0.47343(9) 0.250000 1.00065(6) 0.0399(3) Uani 1 2 d S T P . .
Br1 Br 0.71983(11) -0.00767(9) 0.86382(10) 0.0510(3) Uani 1 1 d . . . . .
C1 C 0.1439(13) 0.250000 0.7530(10) 0.046(2) Uani 1 2 d S T P . .
H1 H 0.054452 0.250000 0.827083 0.056 Uiso 1 2 calc R U P . .
C2 C 0.3994(14) 0.250000 0.6437(12) 0.080(5) Uani 1 2 d S T P . .
H2 H 0.526520 0.250000 0.628294 0.096 Uiso 1 2 calc R U P . .
C3 C 0.2700(15) 0.250000 0.5341(11) 0.075(5) Uani 1 2 d S T P . .
H3 H 0.290127 0.250000 0.431384 0.090 Uiso 1 2 calc R U P . .
C4 C -0.0819(18) 0.250000 0.5378(16) 0.098(6) Uani 1 2 d S T P . .
H4A H -0.146766 0.154248 0.574290 0.117 Uiso 0.5 1 calc R U P . .
H4B H -0.146766 0.345752 0.574290 0.117 Uiso 0.5 1 calc R U P . .
C5 C -0.0926(17) 0.250000 0.3862(15) 0.069(4) Uani 1 2 d S T P . .
H5A H -0.026427 0.154439 0.350681 0.083 Uiso 0.5 1 calc R U P . .
H5B H -0.026427 0.345560 0.350681 0.083 Uiso 0.5 1 calc R U P . .
C6 C -0.2841(16) 0.250000 0.3115(12) 0.065(3) Uani 1 2 d S T P . .
H6A H -0.351755 0.154021 0.344079 0.078 Uiso 0.5 1 calc R U P . .
H6B H -0.351754 0.345979 0.344079 0.078 Uiso 0.5 1 calc R U P . .
N1 N 0.3190(10) 0.250000 0.7789(8) 0.0397(17) Uani 1 2 d S T P . .
N2 N 0.1057(11) 0.250000 0.6030(9) 0.051(2) Uani 1 2 d S T P . .
N3 N -0.2769(14) 0.250000 0.1568(11) 0.069(3) Uani 1 2 d S T P . .
H3A H -0.210083 0.162772 0.131913 0.083 Uiso 0.5 1 calc R U P . .
H3B H -0.210083 0.337228 0.131913 0.083 Uiso 0.5 1 calc R U P . .

loop_
_atom_site_aniso_label
_atom_site_aniso_U_11
_atom_site_aniso_U_22
_atom_site_aniso_U_33
_atom_site_aniso_U_23
_atom_site_aniso_U_13
_atom_site_aniso_U_12
Cd1 0.0461(4) 0.0477(5) 0.0255(4) 0.000 -0.0086(2) 0.000
Br1 0.0552(5) 0.0473(5) 0.0509(5) 0.0031(3) 0.0175(4) -0.0010(3)
C1 0.034(4) 0.074(7) 0.031(4) 0.000 0.001(3) 0.000
C2 0.023(4) 0.182(16) 0.036(5) 0.000 -0.003(4) 0.000
C3 0.037(5) 0.162(15) 0.026(4) 0.000 0.001(4) 0.000
C4 0.041(6) 0.20(2) 0.056(7) 0.000 -0.012(6) 0.000
C5 0.045(6) 0.108(11) 0.054(7) 0.000 -0.014(5) 0.000
C6 0.047(6) 0.109(10) 0.039(5) 0.000 -0.015(4) 0.000
N1 0.029(3) 0.063(5) 0.027(3) 0.000 -0.005(3) 0.000
N2 0.032(4) 0.092(7) 0.028(4) 0.000 -0.007(3) 0.000
N3 0.044(5) 0.119(10) 0.044(5) 0.000 -0.004(4) 0.000

loop_
_atom_type_symbol
_atom_type_description
_atom_type_scat_dispersion_real
_atom_type_scat_dispersion_imag
_atom_type_scat_source
C C 0.0181 0.0091 'International Tables Vol C Tables 4.2.6.8 and 6.1.1.4'
H H 0.0000 0.0000 'International Tables Vol C Tables 4.2.6.8 and 6.1.1.4'
N N 0.0311 0.0180 'International Tables Vol C Tables 4.2.6.8 and 6.1.1.4'
O O 0.0492 0.0322 'International Tables Vol C Tables 4.2.6.8 and 6.1.1.4'
Br Br -0.6763 1.2805 'International Tables Vol C Tables 4.2.6.8 and 6.1.1.4'
Cd Cd 0.1185 4.6533 'International Tables Vol C Tables 4.2.6.8 and 6.1.1.4'

loop_
_geom_angle_atom_site_label_1
_geom_angle_atom_site_label_2
_geom_angle_atom_site_label_3
_geom_angle
_geom_angle_site_symmetry_1
_geom_angle_site_symmetry_3
_geom_angle_publ_flag
N1 Cd1 N3 156.8(3) . 1_656 ?
N1 Cd1 Br1 98.03(13) . 3_657 ?
N3 Cd1 Br1 97.80(18) 1_656 3_657 ?
N1 Cd1 Br1 98.03(13) . 2_657 ?
N3 Cd1 Br1 97.80(17) 1_656 2_657 ?
Br1 Cd1 Br1 93.59(4) 3_657 2_657 ?
N1 Cd1 Br1 86.12(14) . . ?
N3 Cd1 Br1 77.32(18) 1_656 . ?
Br1 Cd1 Br1 88.93(2) 3_657 . ?
Br1 Cd1 Br1 174.79(2) 2_657 . ?
N1 Cd1 Br1 86.12(14) . 4_565 ?
N3 Cd1 Br1 77.32(18) 1_656 4_565 ?
Br1 Cd1 Br1 174.79(2) 3_657 4_565 ?
Br1 Cd1 Br1 88.93(2) 2_657 4_565 ?
Br1 Cd1 Br1 88.20(3) . 4_565 ?
Cd1 Br1 Cd1 91.07(2) 3_657 . ?
N1 C1 N2 111.3(8) . . ?
C3 C2 N1 110.4(9) . . ?
C2 C3 N2 106.1(9) . . ?
C5 C4 N2 115.9(12) . . ?
C4 C5 C6 118.4(12) . . ?
N3 C6 C5 112.9(11) . . ?
C1 N1 C2 105.9(8) . . ?
C1 N1 Cd1 129.2(6) . . ?
C2 N1 Cd1 124.9(6) . . ?
C3 N2 C1 106.3(8) . . ?
C3 N2 C4 129.4(10) . . ?
C1 N2 C4 124.3(9) . . ?
C6 N3 Cd1 125.0(8) . 1_454 ?

loop_
_geom_bond_atom_site_label_1
_geom_bond_atom_site_label_2
_geom_bond_distance
_geom_bond_site_symmetry_2
_geom_bond_publ_flag
Cd1 N1 2.257(7) . ?
Cd1 N3 2.262(10) 1_656 ?
Cd1 Br1 2.7146(9) 3_657 ?
Cd1 Br1 2.7146(9) 2_657 ?
Cd1 Br1 3.0231(9) . ?
Cd1 Br1 3.0231(9) 4_565 ?
C1 N1 1.282(12) . ?
C1 N2 1.363(12) . ?
C2 C3 1.342(15) . ?
C2 N1 1.345(13) . ?
C3 N2 1.343(14) . ?
C4 C5 1.354(18) . ?
C4 N2 1.466(14) . ?
C5 C6 1.527(15) . ?
C6 N3 1.382(14) . ?

loop_
_geom_hbond_atom_site_label_D
_geom_hbond_atom_site_label_H
_geom_hbond_atom_site_label_A
_geom_hbond_distance_DH
_geom_hbond_distance_HA
_geom_hbond_distance_DA
_geom_hbond_angle_DHA
_geom_hbond_site_symmetry_A
N3 H3B Br1 0.89 2.81 3.355(8) 121.1 4_464
N3 H3A Br1 0.89 2.81 3.355(8) 121.1 1_454
C4 H4B Br1 0.97 3.07 3.879(13) 142.0 4_465
C4 H4A Br1 0.97 3.07 3.879(13) 142.0 1_455
N3 H3B Br1 0.89 2.81 3.355(8) 121.1 4_464
N3 H3A Br1 0.89 2.81 3.355(8) 121.1 1_454
C4 H4B Br1 0.97 3.07 3.879(13) 142.0 4_465
C4 H4A Br1 0.97 3.07 3.879(13) 142.0 1_455
N3 H3B Br1 0.89 2.81 3.355(8) 121.1 4_464
N3 H3A Br1 0.89 2.81 3.355(8) 121.1 1_454
C4 H4B Br1 0.97 3.07 3.879(13) 142.0 4_465
C4 H4A Br1 0.97 3.07 3.879(13) 142.0 1_455
C4 H4A Br1 0.97 3.07 3.879(13) 142.0 1_455
C4 H4B Br1 0.97 3.07 3.879(13) 142.0 4_465
N3 H3A Br1 0.89 2.81 3.355(8) 121.1 1_454
N3 H3B Br1 0.89 2.81 3.355(8) 121.1 4_464
C4 H4A Br1 0.97 3.07 3.879(13) 142.0 1_455
C4 H4B Br1 0.97 3.07 3.879(13) 142.0 4_465
N3 H3A Br1 0.89 2.81 3.355(8) 121.1 1_454
N3 H3B Br1 0.89 2.81 3.355(8) 121.1 4_464
C4 H4A Br1 0.97 3.07 3.879(13) 142.0 1_455
C4 H4B Br1 0.97 3.07 3.879(13) 142.0 4_465
N3 H3A Br1 0.89 2.81 3.355(8) 121.1 1_454
N3 H3B Br1 0.89 2.81 3.355(8) 121.1 4_464
